data_9014368
loop_
_publ_author_name
'Ertl, A.'
'Schuster, R.'
'Hughes, J. M.'
'Ludwig, T.'
'Meyer, H.-P.'
'Finger, F.'
'Dyar, M. D.'
'Ruschel, K.'
'Rossman, G. R.'
'Klotzli, U.'
'Brandstatter, F.'
'Lengauer, C. L.'
'Tillmanns, E.'

_publ_section_title
;
 Li-bearing tourmalines in Variscan granitic pegmatites
 from the Moldanubian nappes, Lower Austria
 Note: Sample MAG
;
_journal_name_full 'European Journal of Mineralogy'
_journal_page_first 695
_journal_page_last 715
_journal_paper_doi 10.1127/0935-1221/2012/0024-2203
_journal_volume 24
_journal_year 2012
_chemical_compound_source 'Maigen, Moldanubian nappes, Lower Austria'
_chemical_formula_sum
'Al8.922 B6.15 Ca0.01 F0.26 Fe1.338 H8.22 K0.01 Li0.42 Mn0.798 Na0.56 O42.74 Si5.568 Ti0.018 Zn0.06'
_chemical_name_mineral Olenite
_space_group_IT_number 160
_symmetry_space_group_name_Hall 'R 3 -2"'
_symmetry_space_group_name_H-M 'R 3 m :H'
_cell_angle_alpha 90
_cell_angle_beta 90
_cell_angle_gamma 120
_cell_formula_units_Z 3
_cell_length_a 15.8830
_cell_length_b 15.8830
_cell_length_c 7.1093
_cell_volume 1553.183
_database_code_amcsd 0019402
_exptl_crystal_density_diffrn 4.171
_cod_original_sg_symbol_H-M 'R 3 m'
_cod_original_formula_sum 'Na.56 Ca.01 K.01 Al8.922 Fe1.338 Mn.798 Li.42 Zn.06 Ti.018 Si5.568 B6.15 F.26 O42.74 H8.22'
_cod_database_code 9014368

loop_
_space_group_symop_operation_xyz
x,y,z
2/3+x,1/3+y,1/3+z
1/3+x,2/3+y,2/3+z
x,x-y,z
2/3+x,1/3+x-y,1/3+z
1/3+x,2/3+x-y,2/3+z
-y,-x,z
2/3-y,1/3-x,1/3+z
1/3-y,2/3-x,2/3+z
-x+y,y,z
2/3-x+y,1/3+y,1/3+z
1/3-x+y,2/3+y,2/3+z
-y,x-y,z
2/3-y,1/3+x-y,1/3+z
1/3-y,2/3+x-y,2/3+z
-x+y,-x,z
2/3-x+y,1/3-x,1/3+z
1/3-x+y,2/3-x,2/3+z

loop_
_atom_site_label
_atom_site_fract_x
_atom_site_fract_y
_atom_site_fract_z
_atom_site_occupancy
_atom_site_U_iso_or_equiv
_atom_site_type_symbol
_atom_site_attached_hydrogens
NaX 0.00000 0.00000 0.25000 0.56000 0.02690 Na 0
CaX 0.00000 0.00000 0.25000 0.01000 0.02690 Ca 0
KX 0.00000 0.00000 0.25000 0.01000 0.02690 K 0
AlY 0.12248 -0.06124 0.34775 0.44000 0.01120 Al 0
Fe3+Y 0.12248 -0.06124 0.34775 0.15000 0.01120 Fe 0
Mn2+Y 0.12248 -0.06124 0.34775 0.13300 0.01120 Mn 0
Fe2+Y 0.12248 -0.06124 0.34775 0.07300 0.01120 Fe 0
LiY 0.12248 -0.06124 0.34775 0.07000 0.01120 Li 0
ZnY 0.12248 -0.06124 0.34775 0.01000 0.01120 Zn 0
Ti4+Y 0.12248 -0.06124 0.34775 0.00300 0.01120 Ti 0
AlZ 0.29724 0.26071 0.36897 1.00000 0.00770 Al 0
SiT 0.19185 0.18983 0.02240 0.92800 0.00710 Si 0
AlT 0.19185 0.18983 0.02240 0.04700 0.00710 Al 0
BT 0.19185 0.18983 0.02240 0.02500 0.00710 B 0
B 0.10962 -0.21924 0.47500 1.00000 0.00870 B 0
F1 0.00000 0.00000 0.20500 0.26000 0.02880 F 0
O1 0.00000 0.00000 0.20500 0.74000 0.02880 O 0
H1 0.01860 0.03730 0.18200 0.74000 ? H 0
O2 0.06098 -0.12196 0.50920 1.00000 0.01780 O 0
O3 0.26390 -0.13195 0.47030 1.00000 0.01450 O 0
H3 0.25800 -0.12900 0.59100 1.00000 0.04600 H 0
O4 0.09416 -0.18832 0.09410 1.00000 0.01180 O 0
O5 0.18790 -0.09395 0.11660 1.00000 0.01250 O 0
O6 0.19581 0.18530 0.20390 1.00000 0.01040 O 0
O7 0.28642 0.28647 0.09970 1.00000 0.00910 O 0
O8 0.20963 0.27061 0.46040 1.00000 0.01010 O 0

loop_
_cod_changelog_entry_id
_cod_changelog_entry_author
_cod_changelog_entry_date
_cod_changelog_entry_text
1
;cod-tools version 3.8.0
Id: cif_guess_AMCSD_atom_types 9581 2023-05-17 12:35:41Z saulius
;
2023-05-23T09:25:02+03:00
;Derived atom types and hydrogen counts
from atom names that follow the AMCSD naming convention
(Wat == water, O-H == hydroxyl).
;

loop_
_cod_related_entry_id
_cod_related_entry_database
_cod_related_entry_code
1 AMCSD 0019402
